data_7108074
loop_
_publ_author_name
'Celedonio M. Alvarez'
'Romen Carrillo'
'Raul Garcia-Rodriguez'
'Daniel Miguel'

_publ_section_title
;
 Intramolecular carboboration of carbonyl ligands to form boroxycarbenes
;
_journal_name_full Chem.Commun.
_journal_page_first 7705
_journal_paper_doi 10.1039/c2cc33443g
_journal_volume 48
_journal_year 2012
_chemical_formula_sum 'C24 H20 Mn2 N2 O10'
_chemical_formula_weight 606.30
_chemical_name_systematic
;
?
;
_space_group_IT_number 2
_symmetry_cell_setting triclinic
_symmetry_space_group_name_Hall '-P 1'
_symmetry_space_group_name_H-M 'P -1'
_atom_sites_solution_hydrogens geom
_atom_sites_solution_primary direct
_atom_sites_solution_secondary difmap
_audit_creation_method SHELXL-97
_cell_angle_alpha 105.056(6)
_cell_angle_beta 90.211(6)
_cell_angle_gamma 109.425(6)
_cell_formula_units_Z 2
_cell_length_a 9.020(3)
_cell_length_b 9.148(3)
_cell_length_c 17.351(6)
_cell_measurement_reflns_used 918
_cell_measurement_temperature 298(2)
_cell_measurement_theta_max 26.724
_cell_measurement_theta_min 2.854
_cell_volume 1297.5(8)
_computing_cell_refinement 'Bruker SMART'
_computing_data_collection 'Bruker SMART'
_computing_data_reduction 'Bruker SHELXTL'
_computing_molecular_graphics 'Bruker SHELXTL'
_computing_publication_material 'Bruker SHELXTL'
_computing_structure_refinement 'SHELXL-97 (Sheldrick, 1997)'
_computing_structure_solution 'SHELXS-97 (Sheldrick, 1990)'
_diffrn_ambient_temperature 298(2)
_diffrn_measured_fraction_theta_full 0.994
_diffrn_measured_fraction_theta_max 0.983
_diffrn_measurement_device_type 'CCD area detector'
_diffrn_measurement_method 'phi and omega scans'
_diffrn_radiation_monochromator graphite
_diffrn_radiation_source 'fine-focus sealed tube'
_diffrn_radiation_type MoK\a
_diffrn_radiation_wavelength 0.71073
_diffrn_reflns_av_R_equivalents 0.0256
_diffrn_reflns_av_sigmaI/netI 0.0403
_diffrn_reflns_limit_h_max 12
_diffrn_reflns_limit_h_min -12
_diffrn_reflns_limit_k_max 11
_diffrn_reflns_limit_k_min -12
_diffrn_reflns_limit_l_max 22
_diffrn_reflns_limit_l_min -23
_diffrn_reflns_number 12983
_diffrn_reflns_theta_full 26.00
_diffrn_reflns_theta_max 28.28
_diffrn_reflns_theta_min 1.22
_exptl_absorpt_coefficient_mu 1.032
_exptl_absorpt_correction_T_max 1.000000
_exptl_absorpt_correction_T_min 0.764502
_exptl_absorpt_correction_type multi-scan
_exptl_absorpt_process_details SADABS
_exptl_crystal_colour YELLOW
_exptl_crystal_density_diffrn 1.552
_exptl_crystal_density_method 'not measured'
_exptl_crystal_description PRISM
_exptl_crystal_F_000 616
_exptl_crystal_size_max 0.43
_exptl_crystal_size_mid 0.18
_exptl_crystal_size_min 0.08
_refine_diff_density_max 0.457
_refine_diff_density_min -0.330
_refine_diff_density_rms 0.057
_refine_ls_extinction_method none
_refine_ls_goodness_of_fit_ref 1.005
_refine_ls_hydrogen_treatment constr
_refine_ls_matrix_type full
_refine_ls_number_parameters 345
_refine_ls_number_reflns 6312
_refine_ls_number_restraints 0
_refine_ls_restrained_S_all 1.005
_refine_ls_R_factor_all 0.0645
_refine_ls_R_factor_gt 0.0392
_refine_ls_shift/su_max 0.001
_refine_ls_shift/su_mean 0.000
_refine_ls_structure_factor_coef Fsqd
_refine_ls_weighting_details 'calc w=1/[\s^2^(Fo^2^)+(0.0520P)^2^+0.0596P] where P=(Fo^2^+2Fc^2^)/3'
_refine_ls_weighting_scheme calc
_refine_ls_wR_factor_gt 0.0912
_refine_ls_wR_factor_ref 0.1035
_reflns_number_gt 4416
_reflns_number_total 6312
_reflns_threshold_expression >2sigma(I)
_cod_data_source_file c2cc33443g.txt
_cod_data_source_block Compound_1_rg528bm
_cod_original_sg_symbol_H-M P-1
_cod_database_code 7108074

loop_
_symmetry_equiv_pos_as_xyz
'x, y, z'
'-x, -y, -z'

loop_
_atom_site_label
_atom_site_type_symbol
_atom_site_fract_x
_atom_site_fract_y
_atom_site_fract_z
_atom_site_U_iso_or_equiv
_atom_site_adp_type
_atom_site_occupancy
_atom_site_symmetry_multiplicity
_atom_site_calc_flag
_atom_site_refinement_flags
Mn1 Mn 0.83894(4) -0.15625(4) 0.811766(19) 0.03699(11) Uani 1 1 d .
Mn2 Mn 0.72549(4) -0.00424(4) 0.69092(2) 0.03735(11) Uani 1 1 d .
N1 N 1.0613(2) 0.0152(2) 0.83073(10) 0.0364(4) Uani 1 1 d .
N2 N 0.9525(2) 0.1187(2) 0.67269(10) 0.0368(4) Uani 1 1 d .
C1 C 0.6390(3) -0.2985(3) 0.79721(16) 0.0536(7) Uani 1 1 d .
O1 O 0.5158(3) -0.3914(3) 0.79259(15) 0.0883(7) Uani 1 1 d .
C2 C 0.9101(3) -0.3209(3) 0.80349(15) 0.0493(6) Uani 1 1 d .
O2 O 0.9596(3) -0.4213(2) 0.80251(14) 0.0795(7) Uani 1 1 d .
C3 C 0.8295(3) -0.1446(3) 0.91599(15) 0.0483(6) Uani 1 1 d .
O3 O 0.8181(3) -0.1461(3) 0.98128(11) 0.0773(6) Uani 1 1 d .
C4 C 0.5262(3) -0.1290(3) 0.69760(15) 0.0497(6) Uani 1 1 d .
O4 O 0.3953(2) -0.2045(3) 0.69474(14) 0.0791(7) Uani 1 1 d .
C5 C 0.6577(3) 0.1635(3) 0.70397(15) 0.0472(6) Uani 1 1 d .
O5 O 0.6135(2) 0.2696(3) 0.71002(14) 0.0734(6) Uani 1 1 d .
C6 C 0.6673(3) -0.0542(3) 0.58627(16) 0.0518(6) Uani 1 1 d .
O6 O 0.6218(3) -0.0827(3) 0.52028(12) 0.0871(7) Uani 1 1 d .
O7 O 0.78470(17) 0.04169(17) 0.81246(8) 0.0374(3) Uani 1 1 d .
O8 O 0.82852(18) -0.16841(17) 0.69171(8) 0.0359(3) Uani 1 1 d .
O9 O 0.7200(3) 0.3879(3) 0.92072(18) 0.1001(9) Uani 1 1 d .
O10 O 0.9423(3) -0.4867(3) 0.59508(15) 0.0927(8) Uani 1 1 d .
C11 C 1.2011(3) -0.0090(3) 0.82844(13) 0.0437(6) Uani 1 1 d .
H11 H 1.2006 -0.1142 0.8180 0.052 Uiso 1 1 calc R
C12 C 1.3431(3) 0.1136(3) 0.84069(15) 0.0520(6) Uani 1 1 d .
H12 H 1.4369 0.0919 0.8390 0.062 Uiso 1 1 calc R
C13 C 1.3458(3) 0.2696(3) 0.85561(17) 0.0581(7) Uani 1 1 d .
H13 H 1.4412 0.3549 0.8636 0.070 Uiso 1 1 calc R
C14 C 1.2055(3) 0.2974(3) 0.85848(15) 0.0516(6) Uani 1 1 d .
H14 H 1.2046 0.4020 0.8683 0.062 Uiso 1 1 calc R
C15 C 1.0644(3) 0.1678(3) 0.84651(13) 0.0387(5) Uani 1 1 d .
C16 C 0.9059(3) 0.1881(3) 0.85264(14) 0.0415(5) Uani 1 1 d .
H16 H 0.9046 0.2719 0.8273 0.050 Uiso 1 1 calc R
C17 C 0.8823(3) 0.2431(3) 0.94191(15) 0.0570(7) Uani 1 1 d .
H17A H 0.8675 0.1543 0.9652 0.068 Uiso 1 1 calc R
H17B H 0.9770 0.3305 0.9695 0.068 Uiso 1 1 calc R
C18 C 0.7426(3) 0.2991(4) 0.95497(18) 0.0645(8) Uani 1 1 d .
C19 C 0.6382(5) 0.2449(6) 1.0160(3) 0.1232(17) Uani 1 1 d .
H19A H 0.5623 0.2989 1.0241 0.185 Uiso 1 1 calc R
H19B H 0.7009 0.2703 1.0656 0.185 Uiso 1 1 calc R
H19C H 0.5840 0.1305 0.9974 0.185 Uiso 1 1 calc R
C31 C 1.0137(3) 0.2750(3) 0.67407(14) 0.0452(6) Uani 1 1 d .
H31 H 0.9489 0.3371 0.6844 0.054 Uiso 1 1 calc R
C32 C 1.1670(3) 0.3469(3) 0.66098(16) 0.0513(6) Uani 1 1 d .
H32 H 1.2057 0.4559 0.6633 0.062 Uiso 1 1 calc R
C33 C 1.2624(3) 0.2557(3) 0.64433(15) 0.0522(6) Uani 1 1 d .
H33 H 1.3673 0.3021 0.6356 0.063 Uiso 1 1 calc R
C34 C 1.2012(3) 0.0944(3) 0.64077(15) 0.0473(6) Uani 1 1 d .
H34 H 1.2641 0.0305 0.6291 0.057 Uiso 1 1 calc R
C35 C 1.0459(3) 0.0285(3) 0.65471(12) 0.0362(5) Uani 1 1 d .
C36 C 0.9674(3) -0.1464(3) 0.65219(12) 0.0364(5) Uani 1 1 d .
H36 H 1.0406 -0.1783 0.6804 0.044 Uiso 1 1 calc R
C37 C 0.9302(3) -0.2543(3) 0.56559(13) 0.0462(6) Uani 1 1 d .
H37A H 0.8541 -0.2283 0.5370 0.055 Uiso 1 1 calc R
H37B H 1.0257 -0.2358 0.5384 0.055 Uiso 1 1 calc R
C38 C 0.8635(4) -0.4291(3) 0.56606(15) 0.0554(7) Uani 1 1 d .
C39 C 0.7004(5) -0.5219(5) 0.5324(3) 0.1255(17) Uani 1 1 d .
H39A H 0.6709 -0.6275 0.5403 0.188 Uiso 1 1 calc R
H39B H 0.6911 -0.5312 0.4761 0.188 Uiso 1 1 calc R
H39C H 0.6319 -0.4679 0.5587 0.188 Uiso 1 1 calc R

loop_
_atom_site_aniso_label
_atom_site_aniso_U_11
_atom_site_aniso_U_22
_atom_site_aniso_U_33
_atom_site_aniso_U_23
_atom_site_aniso_U_13
_atom_site_aniso_U_12
Mn1 0.0471(2) 0.03206(18) 0.03051(18) 0.01066(14) 0.00856(15) 0.01045(15)
Mn2 0.0378(2) 0.0405(2) 0.03639(19) 0.01121(15) 0.00689(14) 0.01638(15)
N1 0.0449(11) 0.0370(10) 0.0286(9) 0.0108(8) 0.0051(8) 0.0147(8)
N2 0.0414(10) 0.0402(10) 0.0367(10) 0.0172(8) 0.0091(8) 0.0193(9)
C1 0.0604(17) 0.0474(15) 0.0492(15) 0.0190(12) 0.0070(13) 0.0094(13)
O1 0.0630(14) 0.0743(15) 0.1101(19) 0.0432(14) 0.0016(13) -0.0123(12)
C2 0.0633(16) 0.0380(13) 0.0449(14) 0.0150(11) 0.0126(12) 0.0124(12)
O2 0.1105(18) 0.0537(12) 0.0941(17) 0.0320(12) 0.0218(14) 0.0448(13)
C3 0.0549(15) 0.0477(14) 0.0409(14) 0.0157(11) 0.0092(11) 0.0134(12)
O3 0.0993(16) 0.0945(16) 0.0377(11) 0.0273(11) 0.0163(10) 0.0259(13)
C4 0.0472(15) 0.0482(15) 0.0516(15) 0.0103(12) 0.0073(12) 0.0167(12)
O4 0.0430(12) 0.0726(14) 0.1088(18) 0.0200(13) 0.0103(11) 0.0073(11)
C5 0.0398(13) 0.0547(15) 0.0531(15) 0.0188(12) 0.0098(11) 0.0211(12)
O5 0.0621(13) 0.0685(14) 0.1075(17) 0.0301(13) 0.0166(12) 0.0411(11)
C6 0.0511(15) 0.0669(17) 0.0463(15) 0.0163(13) 0.0059(12) 0.0312(14)
O6 0.0963(17) 0.136(2) 0.0443(12) 0.0205(13) 0.0001(11) 0.0638(16)
O7 0.0422(9) 0.0338(8) 0.0342(8) 0.0067(6) 0.0078(7) 0.0127(7)
O8 0.0453(9) 0.0353(8) 0.0292(7) 0.0090(6) 0.0079(6) 0.0166(7)
O9 0.0822(17) 0.104(2) 0.140(2) 0.0441(19) 0.0341(16) 0.0579(16)
O10 0.125(2) 0.0643(14) 0.1075(19) 0.0307(14) -0.0057(16) 0.0509(15)
C11 0.0522(15) 0.0472(14) 0.0355(12) 0.0121(11) 0.0067(10) 0.0216(12)
C12 0.0453(14) 0.0635(17) 0.0482(15) 0.0176(13) 0.0055(11) 0.0185(13)
C13 0.0458(15) 0.0549(17) 0.0648(18) 0.0201(14) 0.0027(13) 0.0036(13)
C14 0.0540(16) 0.0354(13) 0.0584(16) 0.0122(12) 0.0023(12) 0.0072(11)
C15 0.0477(13) 0.0365(12) 0.0315(11) 0.0086(9) 0.0046(10) 0.0145(10)
C16 0.0483(14) 0.0349(12) 0.0396(12) 0.0055(10) 0.0048(10) 0.0156(10)
C17 0.0700(18) 0.0528(16) 0.0416(14) -0.0022(12) 0.0055(13) 0.0244(14)
C18 0.0530(17) 0.0602(19) 0.0591(18) -0.0098(15) 0.0070(14) 0.0126(14)
C19 0.084(3) 0.166(5) 0.104(3) 0.032(3) 0.042(2) 0.027(3)
C31 0.0534(15) 0.0445(14) 0.0489(14) 0.0222(11) 0.0115(11) 0.0241(12)
C32 0.0548(16) 0.0463(15) 0.0564(16) 0.0259(12) 0.0087(12) 0.0132(12)
C33 0.0435(14) 0.0636(17) 0.0544(15) 0.0281(14) 0.0127(12) 0.0158(13)
C34 0.0452(14) 0.0599(16) 0.0484(14) 0.0231(12) 0.0163(11) 0.0266(12)
C35 0.0455(13) 0.0423(12) 0.0280(11) 0.0140(9) 0.0088(9) 0.0211(10)
C36 0.0454(13) 0.0399(12) 0.0310(11) 0.0119(9) 0.0093(9) 0.0222(10)
C37 0.0662(16) 0.0485(14) 0.0326(12) 0.0098(11) 0.0107(11) 0.0318(13)
C38 0.079(2) 0.0514(16) 0.0388(14) 0.0074(12) 0.0095(13) 0.0309(15)
C39 0.094(3) 0.105(3) 0.149(4) 0.055(3) -0.026(3) -0.017(3)

loop_
_atom_type_symbol
_atom_type_description
_atom_type_scat_dispersion_real
_atom_type_scat_dispersion_imag
_atom_type_scat_source
C C 0.0033 0.0016 'International Tables Vol C Tables 4.2.6.8 and 6.1.1.4'
H H 0.0000 0.0000 'International Tables Vol C Tables 4.2.6.8 and 6.1.1.4'
N N 0.0061 0.0033 'International Tables Vol C Tables 4.2.6.8 and 6.1.1.4'
O O 0.0106 0.0060 'International Tables Vol C Tables 4.2.6.8 and 6.1.1.4'
Mn Mn 0.3368 0.7283 'International Tables Vol C Tables 4.2.6.8 and 6.1.1.4'

loop_
_geom_angle_atom_site_label_1
_geom_angle_atom_site_label_2
_geom_angle_atom_site_label_3
_geom_angle
C3 Mn1 C2 87.03(11)
C3 Mn1 C1 86.18(12)
C2 Mn1 C1 88.88(12)
C3 Mn1 O7 98.29(9)
C2 Mn1 O7 171.90(9)
C1 Mn1 O7 97.51(10)
C3 Mn1 N1 93.03(9)
C2 Mn1 N1 94.09(10)
C1 Mn1 N1 176.88(11)
O7 Mn1 N1 79.61(7)
C3 Mn1 O8 174.53(9)
C2 Mn1 O8 96.70(9)
C1 Mn1 O8 89.88(9)
O7 Mn1 O8 78.44(6)
N1 Mn1 O8 90.70(6)
C3 Mn1 Mn2 136.57(9)
C2 Mn1 Mn2 135.57(8)
C1 Mn1 Mn2 86.71(8)
O7 Mn1 Mn2 40.63(4)
N1 Mn1 Mn2 91.81(5)
O8 Mn1 Mn2 39.17(4)
C6 Mn2 C5 87.68(12)
C6 Mn2 C4 85.63(12)
C5 Mn2 C4 88.55(11)
C6 Mn2 O8 100.37(9)
C5 Mn2 O8 170.45(9)
C4 Mn2 O8 97.13(10)
C6 Mn2 N2 90.00(10)
C5 Mn2 N2 95.55(9)
C4 Mn2 N2 173.88(10)
O8 Mn2 N2 79.43(7)
C6 Mn2 O7 176.93(10)
C5 Mn2 O7 93.89(9)
C4 Mn2 O7 91.77(9)
O8 Mn2 O7 78.32(6)
N2 Mn2 O7 92.47(7)
C6 Mn2 Mn1 138.55(9)
C5 Mn2 Mn1 133.02(8)
C4 Mn2 Mn1 87.73(9)
O8 Mn2 Mn1 40.17(4)
N2 Mn2 Mn1 92.75(5)
O7 Mn2 Mn1 39.51(4)
C15 N1 C11 117.6(2)
C15 N1 Mn1 114.78(15)
C11 N1 Mn1 127.58(16)
C31 N2 C35 118.0(2)
C31 N2 Mn2 127.00(16)
C35 N2 Mn2 115.00(15)
O1 C1 Mn1 175.1(2)
O2 C2 Mn1 176.1(2)
O3 C3 Mn1 176.1(2)
O4 C4 Mn2 172.8(2)
O5 C5 Mn2 178.1(2)
O6 C6 Mn2 175.4(2)
C16 O7 Mn1 113.13(13)
C16 O7 Mn2 118.61(13)
Mn1 O7 Mn2 99.86(6)
C36 O8 Mn2 113.87(12)
C36 O8 Mn1 119.74(13)
Mn2 O8 Mn1 100.65(6)
N1 C11 C12 123.1(2)
C11 C12 C13 119.2(3)
C14 C13 C12 118.9(2)
C13 C14 C15 119.4(2)
N1 C15 C14 121.8(2)
N1 C15 C16 115.3(2)
C14 C15 C16 122.9(2)
O7 C16 C15 110.25(18)
O7 C16 C17 111.4(2)
C15 C16 C17 108.5(2)
C18 C17 C16 112.7(2)
O9 C18 C19 121.3(3)
O9 C18 C17 121.7(3)
C19 C18 C17 117.0(3)
N2 C31 C32 122.9(2)
C31 C32 C33 118.9(2)
C32 C33 C34 119.1(2)
C33 C34 C35 119.4(2)
N2 C35 C34 121.6(2)
N2 C35 C36 114.76(19)
C34 C35 C36 123.7(2)
O8 C36 C35 110.62(17)
O8 C36 C37 110.39(19)
C35 C36 C37 111.08(17)
C38 C37 C36 109.30(19)
O10 C38 C39 121.7(3)
O10 C38 C37 120.1(3)
C39 C38 C37 118.2(3)

loop_
_geom_bond_atom_site_label_1
_geom_bond_atom_site_label_2
_geom_bond_distance
Mn1 C3 1.788(2)
Mn1 C2 1.798(3)
Mn1 C1 1.810(3)
Mn1 O7 2.0238(16)
Mn1 N1 2.0559(19)
Mn1 O8 2.0573(16)
Mn1 Mn2 3.1342(8)
Mn2 C6 1.784(3)
Mn2 C5 1.796(3)
Mn2 C4 1.804(3)
Mn2 O8 2.0145(16)
Mn2 N2 2.0533(19)
Mn2 O7 2.0715(16)
N1 C15 1.341(3)
N1 C11 1.349(3)
N2 C31 1.344(3)
N2 C35 1.348(3)
C1 O1 1.140(3)
C2 O2 1.144(3)
C3 O3 1.141(3)
C4 O4 1.146(3)
C5 O5 1.148(3)
C6 O6 1.148(3)
O7 C16 1.418(3)
O8 C36 1.411(3)
O9 C18 1.190(4)
O10 C38 1.192(3)
C11 C12 1.365(3)
C12 C13 1.374(4)
C13 C14 1.369(4)
C14 C15 1.391(3)
C15 C16 1.502(3)
C16 C17 1.538(3)
C17 C18 1.508(4)
C18 C19 1.491(5)
C31 C32 1.368(3)
C32 C33 1.369(4)
C33 C34 1.377(3)
C34 C35 1.379(3)
C35 C36 1.508(3)
C36 C37 1.533(3)
C37 C38 1.512(4)
C38 C39 1.460(5)
